data_7224250
loop_
_publ_author_name
'shaw, Bikash kumar'
'Das, Mithun'
'Bhattacharyya, Anik'
'Ghosh, Biswa Nath'
'Roy, Susmita'
'Mandal, Prabhat'
'Rissanen, Kari'
'Chattopadhyay, Shouvik'
'saha, Shyamal Kumar'

_publ_section_title
;
 Field-induced Ferromagnetism due to Magneto-striction in 1-D helical
 chain
;
_journal_name_full 'RSC Adv.'
_journal_paper_doi 10.1039/C5RA27040E
_journal_year 2016
_chemical_formula_sum 'C16 H17 Cu N3 O2'
_chemical_formula_weight 346.87
_chemical_name_systematic
;
 ?
;
_space_group_IT_number 19
_symmetry_cell_setting orthorhombic
_symmetry_space_group_name_Hall 'P 2ac 2ab'
_symmetry_space_group_name_H-M 'P 21 21 21'
_atom_sites_solution_hydrogens geom
_atom_sites_solution_primary direct
_atom_sites_solution_secondary difmap
_audit_creation_method SHELXL-97
_audit_update_record
;
2016-02-09 deposited with the CCDC.
2016-02-11 downloaded from the CCDC.
;
_cell_angle_alpha 90.00
_cell_angle_beta 90.00
_cell_angle_gamma 90.00
_cell_formula_units_Z 4
_cell_length_a 7.032(12)
_cell_length_b 7.827(14)
_cell_length_c 27.76(5)
_cell_measurement_reflns_used 3418
_cell_measurement_temperature 173(2)
_cell_measurement_theta_max 30.2410
_cell_measurement_theta_min 2.7220
_cell_volume 1528(5)
_computing_structure_refinement 'SHELXL-97 (Sheldrick, 1997)'
_diffrn_ambient_temperature 173(2)
_diffrn_measured_fraction_theta_full 0.996
_diffrn_measured_fraction_theta_max 0.996
_diffrn_measurement_device_type 'BRUKER SMART APEX II'
_diffrn_radiation_monochromator graphite
_diffrn_radiation_source 'fine-focus sealed tube'
_diffrn_radiation_type MoK\a
_diffrn_radiation_wavelength 0.71073
_diffrn_reflns_av_R_equivalents 0.0412
_diffrn_reflns_av_sigmaI/netI 0.0458
_diffrn_reflns_limit_h_max 8
_diffrn_reflns_limit_h_min -8
_diffrn_reflns_limit_k_max 9
_diffrn_reflns_limit_k_min -9
_diffrn_reflns_limit_l_max 32
_diffrn_reflns_limit_l_min -33
_diffrn_reflns_number 9390
_diffrn_reflns_theta_full 25.52
_diffrn_reflns_theta_max 25.52
_diffrn_reflns_theta_min 1.47
_exptl_absorpt_coefficient_mu 1.439
_exptl_absorpt_correction_T_max 0.789
_exptl_absorpt_correction_T_min 0.642
_exptl_absorpt_correction_type multi-scan
_exptl_absorpt_process_details SADABS
_exptl_crystal_colour dark-blue
_exptl_crystal_density_diffrn 1.508
_exptl_crystal_density_method 'not measured'
_exptl_crystal_description block
_exptl_crystal_F_000 716
_exptl_crystal_size_max 0.36
_exptl_crystal_size_mid 0.23
_exptl_crystal_size_min 0.14
_refine_diff_density_max 0.325
_refine_diff_density_min -0.290
_refine_diff_density_rms 0.127
_refine_ls_abs_structure_details 'Flack H D (1983), Acta Cryst. A39, 876-881'
_refine_ls_abs_structure_Flack 0.012(16)
_refine_ls_extinction_method none
_refine_ls_goodness_of_fit_ref 0.856
_refine_ls_hydrogen_treatment mixed
_refine_ls_matrix_type full
_refine_ls_number_parameters 199
_refine_ls_number_reflns 2860
_refine_ls_number_restraints 0
_refine_ls_restrained_S_all 0.856
_refine_ls_R_factor_all 0.0331
_refine_ls_R_factor_gt 0.0273
_refine_ls_shift/su_max 0.032
_refine_ls_shift/su_mean 0.005
_refine_ls_structure_factor_coef Fsqd
_refine_ls_weighting_details 'calc w=1/[\s^2^(Fo^2^)+(0.0803P)^2^+0.4153P] where P=(Fo^2^+2Fc^2^)/3'
_refine_ls_weighting_scheme calc
_refine_ls_wR_factor_gt 0.0745
_refine_ls_wR_factor_ref 0.0894
_reflns_number_gt 2582
_reflns_number_total 2860
_reflns_threshold_expression >2sigma(I)
_cod_data_source_file c5ra27040e2.cif
_cod_data_source_block 2M2
_cod_depositor_comments
;
The following automatic conversions were performed:

'_exptl_absorpt_correction_type' value 'MULTI-SCAN' changed to
'multi-scan' according to
/usr/data/users/saulius/crontab/automatic-downloads/rss-feeds/RSC/lib/dictionaries/cif_core.dic
dictionary named 'cif_core.dic' version 2.4.2 from 2011-04-26.

Automatic conversion script
Id: cif_fix_values 4268 2015-11-12 08:31:59Z antanas 
;
_cod_original_sg_symbol_H-M P212121
_cod_database_code 7224250

loop_
_symmetry_equiv_pos_as_xyz
'x, y, z'
'x+1/2, -y+1/2, -z'
'-x, y+1/2, -z+1/2'
'-x+1/2, -y, z+1/2'

loop_
_atom_site_label
_atom_site_type_symbol
_atom_site_fract_x
_atom_site_fract_y
_atom_site_fract_z
_atom_site_U_iso_or_equiv
_atom_site_adp_type
_atom_site_occupancy
_atom_site_symmetry_multiplicity
_atom_site_calc_flag
_atom_site_refinement_flags
Cu1 Cu 0.43801(5) 1.20595(5) 0.170640(13) 0.03564(13) Uani 1 1 d .
O1 O 0.6430(3) 1.0638(3) 0.14744(9) 0.0453(6) Uani 1 1 d .
O2 O 0.7171(4) 1.4602(4) 0.28564(11) 0.0646(8) Uani 1 1 d .
N2 N 0.2090(4) 1.3598(3) 0.18878(10) 0.0357(6) Uani 1 1 d .
C15 C 0.1717(5) 1.3686(6) 0.24191(13) 0.0537(10) Uani 1 1 d .
H15A H 0.1462 1.2536 0.2542 0.081 Uiso 1 1 calc R
H15B H 0.0612 1.4419 0.2479 0.081 Uiso 1 1 calc R
H15C H 0.2833 1.4161 0.2583 0.081 Uiso 1 1 calc R
N1 N 0.2772(4) 1.1313(3) 0.11737(9) 0.0340(6) Uani 1 1 d .
N3 N 0.6008(4) 1.3086(5) 0.21839(13) 0.0646(10) Uani 1 1 d .
C16 C 0.6559(5) 1.3849(5) 0.25152(14) 0.0445(8) Uani 1 1 d .
C14 C 0.2471(6) 1.5347(4) 0.17028(17) 0.0570(10) Uani 1 1 d .
H14A H 0.3582 1.5824 0.1868 0.085 Uiso 1 1 calc R
H14B H 0.1362 1.6075 0.1763 0.085 Uiso 1 1 calc R
H14C H 0.2719 1.5295 0.1356 0.085 Uiso 1 1 calc R
C13 C 0.0429(4) 1.2839(4) 0.16405(11) 0.0399(7) Uani 1 1 d .
H13A H -0.0612 1.3688 0.1622 0.048 Uiso 1 1 calc R
H13B H -0.0036 1.1841 0.1825 0.048 Uiso 1 1 calc R
C12 C 0.0985(4) 1.2283(5) 0.11375(12) 0.0407(7) Uani 1 1 d .
H12A H -0.0025 1.1559 0.0996 0.049 Uiso 1 1 calc R
H12B H 0.1164 1.3295 0.0928 0.049 Uiso 1 1 calc R
C11 C 0.3009(4) 0.9961(4) 0.09147(11) 0.0352(7) Uani 1 1 d .
H11 H 0.2020 0.9669 0.0696 0.042 Uiso 1 1 calc R
C10 C 0.4647(5) 0.8855(4) 0.09288(10) 0.0338(7) Uani 1 1 d .
C1 C 0.6263(4) 0.9282(4) 0.12115(12) 0.0365(7) Uani 1 1 d .
C2 C 0.7857(5) 0.8116(5) 0.12115(13) 0.0470(8) Uani 1 1 d .
H2 H 0.8969 0.8410 0.1387 0.056 Uiso 1 1 calc R
C3 C 0.7810(5) 0.6616(5) 0.09689(14) 0.0506(9) Uani 1 1 d .
H3 H 0.8880 0.5877 0.0983 0.061 Uiso 1 1 calc R
C4 C 0.6188(5) 0.6118(5) 0.06909(12) 0.0435(8) Uani 1 1 d .
C5 C 0.6148(6) 0.4521(5) 0.04524(14) 0.0570(10) Uani 1 1 d .
H5 H 0.7194 0.3762 0.0485 0.068 Uiso 1 1 calc R
C6 C 0.4619(7) 0.4052(5) 0.01744(14) 0.0613(11) Uani 1 1 d .
H6 H 0.4597 0.2968 0.0020 0.074 Uiso 1 1 calc R
C7 C 0.3104(6) 0.5180(5) 0.01211(14) 0.0542(10) Uani 1 1 d .
H7 H 0.2067 0.4877 -0.0081 0.065 Uiso 1 1 calc R
C8 C 0.3084(5) 0.6728(4) 0.03562(13) 0.0449(8) Uani 1 1 d .
H8 H 0.2018 0.7461 0.0318 0.054 Uiso 1 1 calc R
C9 C 0.4623(5) 0.7263(4) 0.06562(10) 0.0364(7) Uani 1 1 d .

loop_
_atom_site_aniso_label
_atom_site_aniso_U_11
_atom_site_aniso_U_22
_atom_site_aniso_U_33
_atom_site_aniso_U_23
_atom_site_aniso_U_13
_atom_site_aniso_U_12
Cu1 0.02837(18) 0.0382(2) 0.0403(2) -0.00860(18) -0.00120(17) 0.00388(16)
O1 0.0309(11) 0.0468(13) 0.0582(15) -0.0172(12) -0.0033(11) 0.0050(10)
O2 0.0565(15) 0.0688(18) 0.0685(18) -0.0341(16) -0.0102(15) -0.0015(15)
N2 0.0320(13) 0.0341(13) 0.0411(14) -0.0019(11) 0.0042(11) 0.0023(11)
C15 0.047(2) 0.074(2) 0.0404(19) -0.012(2) 0.0119(16) 0.0049(19)
N1 0.0301(13) 0.0366(13) 0.0354(13) -0.0011(12) 0.0001(11) 0.0043(11)
N3 0.0385(16) 0.079(2) 0.076(2) -0.040(2) -0.0083(15) 0.0076(17)
C16 0.0315(17) 0.0431(18) 0.059(2) -0.0151(19) 0.0033(16) 0.0024(15)
C14 0.058(2) 0.0364(17) 0.076(3) 0.005(2) -0.004(2) 0.0005(16)
C13 0.0305(14) 0.0411(15) 0.0483(18) -0.0012(15) 0.0026(14) 0.0054(14)
C12 0.0345(16) 0.0422(17) 0.0452(17) 0.0016(16) -0.0024(13) 0.0112(14)
C11 0.0335(16) 0.0404(17) 0.0318(15) -0.0007(14) -0.0037(13) 0.0003(14)
C10 0.0357(17) 0.0354(16) 0.0304(14) 0.0006(13) 0.0020(13) 0.0034(14)
C1 0.0350(16) 0.0377(17) 0.0368(17) -0.0040(15) 0.0004(13) 0.0048(13)
C2 0.0360(16) 0.056(2) 0.0491(19) -0.0086(18) -0.0065(15) 0.0117(16)
C3 0.047(2) 0.048(2) 0.057(2) -0.0049(17) -0.0020(17) 0.0186(17)
C4 0.054(2) 0.0413(18) 0.0354(18) 0.0005(16) 0.0036(14) 0.0100(16)
C5 0.074(3) 0.0397(19) 0.057(2) -0.0059(18) 0.007(2) 0.0145(18)
C6 0.093(3) 0.0423(19) 0.048(2) -0.0133(17) 0.004(2) 0.002(2)
C7 0.073(3) 0.049(2) 0.0407(19) -0.0056(18) -0.0056(19) -0.006(2)
C8 0.051(2) 0.043(2) 0.0407(18) -0.0028(15) -0.0039(15) 0.0002(15)
C9 0.0435(17) 0.0369(15) 0.0288(14) 0.0002(13) 0.0040(13) 0.0026(15)

loop_
_atom_type_symbol
_atom_type_description
_atom_type_scat_dispersion_real
_atom_type_scat_dispersion_imag
_atom_type_scat_source
C C 0.0033 0.0016 'International Tables Vol C Tables 4.2.6.8 and 6.1.1.4'
H H 0.0000 0.0000 'International Tables Vol C Tables 4.2.6.8 and 6.1.1.4'
N N 0.0061 0.0033 'International Tables Vol C Tables 4.2.6.8 and 6.1.1.4'
O O 0.0106 0.0060 'International Tables Vol C Tables 4.2.6.8 and 6.1.1.4'
Cu Cu 0.3201 1.2651 'International Tables Vol C Tables 4.2.6.8 and 6.1.1.4'

loop_
_geom_angle_atom_site_label_1
_geom_angle_atom_site_label_2
_geom_angle_atom_site_label_3
_geom_angle
N3 Cu1 O1 91.51(16)
N3 Cu1 N1 172.12(16)
O1 Cu1 N1 90.42(15)
N3 Cu1 N2 92.98(16)
O1 Cu1 N2 174.51(11)
N1 Cu1 N2 84.71(14)
C1 O1 Cu1 126.4(2)
C14 N2 C13 110.6(3)
C14 N2 C15 109.2(3)
C13 N2 C15 109.7(3)
C14 N2 Cu1 108.1(2)
C13 N2 Cu1 105.5(2)
C15 N2 Cu1 113.7(2)
N2 C15 H15A 109.5
N2 C15 H15B 109.5
H15A C15 H15B 109.5
N2 C15 H15C 109.5
H15A C15 H15C 109.5
H15B C15 H15C 109.5
C11 N1 C12 119.7(3)
C11 N1 Cu1 126.4(2)
C12 N1 Cu1 113.1(2)
C16 N3 Cu1 163.0(3)
N3 C16 O2 178.1(4)
N2 C14 H14A 109.5
N2 C14 H14B 109.5
H14A C14 H14B 109.5
N2 C14 H14C 109.5
H14A C14 H14C 109.5
H14B C14 H14C 109.5
N2 C13 C12 109.8(3)
N2 C13 H13A 109.7
C12 C13 H13A 109.7
N2 C13 H13B 109.7
C12 C13 H13B 109.7
H13A C13 H13B 108.2
N1 C12 C13 107.8(3)
N1 C12 H12A 110.1
C13 C12 H12A 110.1
N1 C12 H12B 110.1
C13 C12 H12B 110.1
H12A C12 H12B 108.5
N1 C11 C10 125.5(3)
N1 C11 H11 117.3
C10 C11 H11 117.3
C1 C10 C11 120.9(3)
C1 C10 C9 119.8(3)
C11 C10 C9 119.3(3)
O1 C1 C10 125.3(3)
O1 C1 C2 116.6(3)
C10 C1 C2 118.1(3)
C3 C2 C1 121.9(3)
C3 C2 H2 119.0
C1 C2 H2 119.0
C2 C3 C4 121.6(3)
C2 C3 H3 119.2
C4 C3 H3 119.2
C9 C4 C5 120.6(4)
C9 C4 C3 118.7(3)
C5 C4 C3 120.6(3)
C6 C5 C4 121.0(4)
C6 C5 H5 119.5
C4 C5 H5 119.5
C5 C6 C7 119.3(4)
C5 C6 H6 120.4
C7 C6 H6 120.4
C8 C7 C6 121.1(4)
C8 C7 H7 119.5
C6 C7 H7 119.5
C7 C8 C9 121.8(4)
C7 C8 H8 119.1
C9 C8 H8 119.1
C4 C9 C8 116.2(3)
C4 C9 C10 119.6(3)
C8 C9 C10 124.2(3)

loop_
_geom_bond_atom_site_label_1
_geom_bond_atom_site_label_2
_geom_bond_distance
Cu1 N3 1.927(4)
Cu1 O1 1.931(3)
Cu1 N1 1.951(3)
Cu1 N2 2.073(4)
O1 C1 1.294(4)
O2 C16 1.196(5)
N2 C14 1.486(5)
N2 C13 1.480(4)
N2 C15 1.500(5)
C15 H15A 0.9800
C15 H15B 0.9800
C15 H15C 0.9800
N1 C11 1.290(4)
N1 C12 1.471(4)
N3 C16 1.163(5)
C14 H14A 0.9800
C14 H14B 0.9800
C14 H14C 0.9800
C13 C12 1.514(5)
C13 H13A 0.9900
C13 H13B 0.9900
C12 H12A 0.9900
C12 H12B 0.9900
C11 C10 1.441(5)
C11 H11 0.9500
C10 C1 1.421(5)
C10 C9 1.458(5)
C1 C2 1.445(5)
C2 C3 1.354(5)
C2 H2 0.9500
C3 C4 1.431(5)
C3 H3 0.9500
C4 C9 1.423(5)
C4 C5 1.414(6)
C5 C6 1.373(6)
C5 H5 0.9500
C6 C7 1.392(6)
C6 H6 0.9500
C7 C8 1.376(5)
C7 H7 0.9500
C8 C9 1.428(5)
C8 H8 0.9500
